data_1001846
loop_
_publ_author_name
'Gabelica-Robert, M'
'Goreaud, M'
'Labbe, P'
'Raveau, B'

_publ_section_title
;
The pyrophosphate Na Fe P2 O7: A cage structure
;
_journal_coden_ASTM JSSCBI
_journal_name_full 'Journal of Solid State Chemistry'
_journal_page_first 389
_journal_page_last 395
_journal_paper_doi 10.1016/0022-4596(82)90184-0
_journal_volume 45
_journal_year 1982
_chemical_formula_structural 'Na Fe (P2 O7)'
_chemical_formula_sum 'Fe Na O7 P2'
_chemical_name_systematic
;
Iron(III) sodium diphosphate(V) - HT-form II
;
_space_group_IT_number 14
_symmetry_cell_setting monoclinic
_symmetry_Int_Tables_number 14
_symmetry_space_group_name_Hall '-P 2ybc'
_symmetry_space_group_name_H-M 'P 1 21/c 1'
_cell_angle_alpha 90
_cell_angle_beta 111.858(13)
_cell_angle_gamma 90
_cell_formula_units_Z 4
_cell_length_a 7.3244(13)
_cell_length_b 7.9045(7)
_cell_length_c 9.5745(15)
_cell_volume 514.5
_refine_ls_R_factor_all 0.04
_cod_database_code 1001846

loop_
_symmetry_equiv_pos_as_xyz
x,y,z
-x,1/2+y,1/2-z
-x,-y,-z
x,1/2-y,1/2+z

loop_
_atom_site_aniso_label
_atom_site_aniso_U_11
_atom_site_aniso_U_12
_atom_site_aniso_U_13
_atom_site_aniso_U_22
_atom_site_aniso_U_23
_atom_site_aniso_U_33
Na1 0.01897(47) 0.00226(38) 0.01272(43) 0.02535(51) 0.01093(42) 0.02517(56)
Fe1 0.00454(8) -0.00020(6) 0.00185(7) 0.00411(6) -0.00031(12) 0.00334(5)
P1 0.00389(14) 0.00032(12) 0.00163(11) 0.00399(13) -0.00031(12) 0.00288(14)
P2 0.00405(14) -0.00041(9) 0.00146(11) 0.00437(13) 0.00061(11) 0.00320(14)
O1 0.00446(41) -0.00020(31) 0.00419(39) 0.00620(38) 0.00100(35) 0.01221(51)
O2 0.01294(52) 0.00023(34) 0.00028(38) 0.00643(38) -0.00188(35) 0.00413(42)
O3 0.00606(41) 0.00108(32) 0.00178(36) 0.00608(38) 0.00322(35) 0.00752(47)
O4 0.01294(52) 0.00375(38) 0.00806(43) 0.00953(44) -0.00119(38) 0.00896(47)
O5 0.00530(41) -0.00326(35) 0.00153(36) 0.00918(41) -0.00330(38) 0.00864(47)
O6 0.01291(47) 0.00064(35) 0.00398(39) 0.00665(38) 0.00153(31) 0.00390(42)
O7 0.00932(47) 0.00185(32) 0.00554(39) 0.00541(38) 0.00337(34) 0.00864(47)

loop_
_atom_site_label
_atom_site_type_symbol
_atom_site_symmetry_multiplicity
_atom_site_Wyckoff_symbol
_atom_site_fract_x
_atom_site_fract_y
_atom_site_fract_z
_atom_site_occupancy
_atom_site_attached_hydrogens
_atom_site_calc_flag
Na1 Na1+ 4 e 0.28768(18) 0.47768(18) 0.29340(15) 1. 0 d
Fe1 Fe3+ 4 e 0.25959(3) 0.00883(3) 0.24937(3) 1. 0 d
P1 P5+ 4 e 0.07355(6) 0.25412(5) 0.45559(4) 1. 0 d
P2 P5+ 4 e 0.67295(6) 0.21144(5) 0.45472(5) 1. 0 d
O1 O2- 4 e 0.87705(18) 0.15348(17) 0.44124(16) 1. 0 d
O2 O2- 4 e 0.18939(21) 0.28450(17) 0.62093(14) 1. 0 d
O3 O2- 4 e 0.01146(18) 0.41546(16) 0.36353(15) 1. 0 d
O4 O2- 4 e 0.18136(22) 0.13467(19) 0.39169(16) 1. 0 d
O5 O2- 4 e 0.53313(19) 0.08587(18) 0.35008(15) 1. 0 d
O6 O2- 4 e 0.69212(21) 0.20154(17) 0.61750(14) 1. 0 d
O7 O2- 4 e 0.63560(19) 0.39363(16) 0.39793(15) 1. 0 d

loop_
_atom_type_symbol
_atom_type_oxidation_number
Na1+ 1.000
Fe3+ 3.000
P5+ 5.000
O2- -2.000
